data_7056809
loop_
_publ_author_name
'Khan, Samim'
'Sproules, Stephen'
'Natrajan, Louise S.'
'Harms, Klaus'
'Chattopadhyay, Shouvik'

_publ_section_title
;
 End-on cyanate or end-to-end thiocyanate bridged dinuclear copper(ii)
 complexes with a tridentate Schiff base blocking ligand: synthesis,
 structure and magnetic studies
;
_journal_issue 3
_journal_name_full 'New Journal of Chemistry'
_journal_page_first 1634
_journal_paper_doi 10.1039/C7NJ03990E
_journal_volume 42
_journal_year 2018
_chemical_formula_moiety 'C34 H38 Cu2 N6 O2 S2, 2(C3 H7 N O), 2(H2 O)'
_chemical_formula_sum 'C40 H56 Cu2 N8 O6 S2'
_chemical_formula_weight 936.12
_space_group_crystal_system monoclinic
_space_group_IT_number 14
_space_group_name_Hall '-P 2yn'
_space_group_name_H-M_alt 'P 1 21/n 1'
_symmetry_space_group_name_Hall '-P 2yn'
_symmetry_space_group_name_H-M 'P 1 21/n 1'
_atom_sites_solution_hydrogens mixed
_atom_sites_solution_primary direct
_atom_sites_solution_secondary difmap
_audit_creation_method SHELXL-2016/6
_audit_update_record
;
2017-10-16 deposited with the CCDC.
2017-12-13 downloaded from the CCDC.
;
_cell_angle_alpha 90
_cell_angle_beta 101.121(2)
_cell_angle_gamma 90
_cell_formula_units_Z 2
_cell_length_a 15.5100(4)
_cell_length_b 7.1497(3)
_cell_length_c 19.7873(5)
_cell_measurement_reflns_used 30738
_cell_measurement_temperature 100(2)
_cell_measurement_theta_max 27.23
_cell_measurement_theta_min 1.34
_cell_volume 2153.05(12)
_computing_cell_refinement 'STOE X-AREA'
_computing_data_collection 'STOE X-AREA'
_computing_data_reduction 'STOE X-RED'
_computing_molecular_graphics DIAMOND
_computing_structure_refinement 'SHELXL-2016/6 (Sheldrick, 2016)'
_computing_structure_solution SHELXT
_diffrn_ambient_temperature 100(2)
_diffrn_detector_area_resol_mean 6.67
_diffrn_measured_fraction_theta_full 1.000
_diffrn_measured_fraction_theta_max 0.987
_diffrn_measurement_device_type 'STOE IPDS 2'
_diffrn_measurement_method 'rotation method'
_diffrn_radiation_type MoK\a
_diffrn_radiation_wavelength 0.71073
_diffrn_reflns_av_R_equivalents 0.0229
_diffrn_reflns_av_unetI/netI 0.0146
_diffrn_reflns_Laue_measured_fraction_full 1.000
_diffrn_reflns_Laue_measured_fraction_max 0.987
_diffrn_reflns_limit_h_max 18
_diffrn_reflns_limit_h_min -19
_diffrn_reflns_limit_k_max 9
_diffrn_reflns_limit_k_min -9
_diffrn_reflns_limit_l_max 25
_diffrn_reflns_limit_l_min -24
_diffrn_reflns_number 23622
_diffrn_reflns_point_group_measured_fraction_full 1.000
_diffrn_reflns_point_group_measured_fraction_max 0.987
_diffrn_reflns_theta_full 25.242
_diffrn_reflns_theta_max 26.822
_diffrn_reflns_theta_min 1.533
_diffrn_source 'sealed X-ray tube, 12 x 0.4 mm long-fine focus'
_exptl_absorpt_coefficient_mu 1.140
_exptl_absorpt_correction_T_max 0.7713
_exptl_absorpt_correction_T_min 0.6202
_exptl_absorpt_correction_type integration
_exptl_absorpt_process_details 'STOE XSHAPE/XRED'
_exptl_crystal_colour 'dark green'
_exptl_crystal_density_diffrn 1.444
_exptl_crystal_description block
_exptl_crystal_F_000 980
_exptl_crystal_size_max 0.45
_exptl_crystal_size_mid 0.42
_exptl_crystal_size_min 0.28
_refine_diff_density_max 0.404
_refine_diff_density_min -0.285
_refine_diff_density_rms 0.054
_refine_ls_extinction_method none
_refine_ls_goodness_of_fit_ref 1.079
_refine_ls_hydrogen_treatment mixed
_refine_ls_matrix_type full
_refine_ls_number_parameters 278
_refine_ls_number_reflns 4551
_refine_ls_number_restraints 0
_refine_ls_restrained_S_all 1.079
_refine_ls_R_factor_all 0.0281
_refine_ls_R_factor_gt 0.0243
_refine_ls_shift/su_max 0.001
_refine_ls_shift/su_mean 0.000
_refine_ls_structure_factor_coef Fsqd
_refine_ls_weighting_details 'w=1/[\s^2^(Fo^2^)+(0.0487P)^2^+0.4225P] where P=(Fo^2^+2Fc^2^)/3'
_refine_ls_weighting_scheme calc
_refine_ls_wR_factor_gt 0.0738
_refine_ls_wR_factor_ref 0.0748
_reflns_Friedel_coverage 0.000
_reflns_number_gt 3977
_reflns_number_total 4551
_reflns_threshold_expression 'I > 2\s(I)'
_cod_data_source_file c7nj03990e2.cif
_cod_data_source_block s137
_cod_depositor_comments 'Adding full bibliography for 7056808--7056809.cif.'
_cod_database_code 7056809
_shelx_shelxl_version_number 2016/6
_shelx_space_group_comment
; 
The symmetry employed for this shelxl refinement is uniquely defined 
by the following loop, which should always be used as a source of 
symmetry information in preference to the above space-group names. 
They are only intended as comments. 
;
_shelx_estimated_absorpt_t_min 0.628
_shelx_estimated_absorpt_t_max 0.741

loop_
_space_group_symop_operation_xyz
'x, y, z'
'-x+1/2, y+1/2, -z+1/2'
'-x, -y, -z'
'x-1/2, -y-1/2, z-1/2'

loop_
_atom_site_label
_atom_site_type_symbol
_atom_site_fract_x
_atom_site_fract_y
_atom_site_fract_z
_atom_site_U_iso_or_equiv
_atom_site_adp_type
_atom_site_occupancy
_atom_site_site_symmetry_order
_atom_site_calc_flag
_atom_site_refinement_flags_posn
_atom_site_refinement_flags_adp
Cu1 Cu 0.44231(2) 0.33764(3) 0.43258(2) 0.02156(7) Uani 1 1 d . .
N1 N 0.34412(9) 0.34982(19) 0.48820(7) 0.0242(3) Uani 1 1 d . .
H1 H 0.3529(12) 0.450(3) 0.5105(10) 0.027(5) Uiso 1 1 d . .
C2 C 0.26176(10) 0.3730(2) 0.43741(8) 0.0257(3) Uani 1 1 d . .
H2A H 0.215002 0.421503 0.460396 0.031 Uiso 1 1 calc R U
H2B H 0.242425 0.250866 0.416211 0.031 Uiso 1 1 calc R U
C3 C 0.27788(10) 0.5089(2) 0.38261(8) 0.0246(3) Uani 1 1 d . .
H3A H 0.226252 0.512997 0.344403 0.030 Uiso 1 1 calc R U
H3B H 0.288055 0.636208 0.402243 0.030 Uiso 1 1 calc R U
N4 N 0.35587(8) 0.44396(17) 0.35716(6) 0.0223(3) Uani 1 1 d . .
C5 C 0.36745(9) 0.4910(2) 0.29609(8) 0.0218(3) Uani 1 1 d . .
C6 C 0.44562(10) 0.4303(2) 0.27071(8) 0.0221(3) Uani 1 1 d . .
C7 C 0.52605(10) 0.4053(2) 0.31694(8) 0.0238(3) Uani 1 1 d . .
O7 O 0.53578(7) 0.39631(16) 0.38417(5) 0.0246(2) Uani 1 1 d . .
C8 C 0.60544(10) 0.3965(2) 0.28943(8) 0.0279(3) Uani 1 1 d . .
H8 H 0.660457 0.392194 0.320372 0.033 Uiso 1 1 calc R U
C9 C 0.60402(10) 0.3941(2) 0.22086(9) 0.0291(3) Uani 1 1 d . .
H9 H 0.657863 0.391719 0.204720 0.035 Uiso 1 1 calc R U
C10 C 0.52300(10) 0.3950(2) 0.17244(8) 0.0254(3) Uani 1 1 d . .
C11 C 0.52133(11) 0.3760(2) 0.10078(8) 0.0290(3) Uani 1 1 d . .
H11 H 0.575117 0.369309 0.084674 0.035 Uiso 1 1 calc R U
C12 C 0.44359(11) 0.3673(2) 0.05459(8) 0.0293(3) Uani 1 1 d . .
H12 H 0.443297 0.356309 0.006702 0.035 Uiso 1 1 calc R U
C13 C 0.36437(11) 0.3746(2) 0.07851(8) 0.0267(3) Uani 1 1 d . .
H13 H 0.310142 0.365598 0.046752 0.032 Uiso 1 1 calc R U
C14 C 0.36450(10) 0.3948(2) 0.14783(8) 0.0245(3) Uani 1 1 d . .
H14 H 0.309960 0.398159 0.162908 0.029 Uiso 1 1 calc R U
C15 C 0.44344(10) 0.4107(2) 0.19725(8) 0.0231(3) Uani 1 1 d . .
C16 C 0.33992(11) 0.1961(2) 0.53809(9) 0.0294(3) Uani 1 1 d . .
H16A H 0.394943 0.196545 0.573093 0.035 Uiso 1 1 calc R U
H16B H 0.336833 0.075297 0.513289 0.035 Uiso 1 1 calc R U
C17 C 0.26255(11) 0.2084(3) 0.57470(9) 0.0341(4) Uani 1 1 d . .
H17A H 0.267696 0.110322 0.609847 0.051 Uiso 1 1 calc R U
H17B H 0.207677 0.191610 0.541212 0.051 Uiso 1 1 calc R U
H17C H 0.262380 0.331227 0.596663 0.051 Uiso 1 1 calc R U
C18 C 0.30454(10) 0.6279(2) 0.25407(8) 0.0247(3) Uani 1 1 d . .
H18A H 0.328571 0.669543 0.214288 0.037 Uiso 1 1 calc R U
H18B H 0.296553 0.736049 0.282640 0.037 Uiso 1 1 calc R U
H18C H 0.247744 0.566646 0.238043 0.037 Uiso 1 1 calc R U
O1L O 0.83802(10) 0.3235(2) 0.38369(9) 0.0612(5) Uani 1 1 d . .
C1L C 0.86138(13) 0.3536(3) 0.32922(12) 0.0465(5) Uani 1 1 d . .
H1L H 0.816778 0.353944 0.288885 0.056 Uiso 1 1 calc R U
N2L N 0.94243(9) 0.3858(2) 0.32077(8) 0.0328(3) Uani 1 1 d . .
C3L C 1.01576(12) 0.3841(3) 0.37904(10) 0.0404(4) Uani 1 1 d . .
H3LA H 1.053424 0.492807 0.376350 0.061 Uiso 1 1 calc R U
H3LB H 1.049921 0.269179 0.377987 0.061 Uiso 1 1 calc R U
H3LC H 0.993315 0.389120 0.422036 0.061 Uiso 1 1 calc R U
C4L C 0.96384(14) 0.4103(3) 0.25306(10) 0.0431(4) Uani 1 1 d . .
H4LA H 0.997024 0.526611 0.252167 0.065 Uiso 1 1 calc R U
H4LB H 0.909517 0.416350 0.218344 0.065 Uiso 1 1 calc R U
H4LC H 0.999446 0.304415 0.242952 0.065 Uiso 1 1 calc R U
H1W H 0.6572(17) 0.280(4) 0.4327(13) 0.056(7) Uiso 1 1 d . .
O1W O 0.70312(9) 0.26830(19) 0.45722(6) 0.0323(3) Uani 1 1 d . .
H2W H 0.7390(16) 0.285(3) 0.4316(12) 0.053(7) Uiso 1 1 d . .
N1' N 0.52879(8) 0.25203(19) 0.51248(7) 0.0250(3) Uani 1 1 d . .
C2' C 0.55841(9) 0.1529(2) 0.55759(8) 0.0235(3) Uani 1 1 d . .
S3' S 0.60025(3) 0.01547(5) 0.62169(2) 0.02710(10) Uani 1 1 d . .

loop_
_atom_site_aniso_label
_atom_site_aniso_U_11
_atom_site_aniso_U_22
_atom_site_aniso_U_33
_atom_site_aniso_U_23
_atom_site_aniso_U_13
_atom_site_aniso_U_12
Cu1 0.01951(11) 0.02433(11) 0.02052(11) 0.00165(7) 0.00308(7) 0.00039(7)
N1 0.0238(6) 0.0253(7) 0.0234(7) -0.0006(5) 0.0046(5) -0.0005(5)
C2 0.0211(7) 0.0286(8) 0.0276(8) 0.0009(6) 0.0053(6) 0.0004(6)
C3 0.0216(7) 0.0265(8) 0.0263(8) -0.0009(6) 0.0059(6) 0.0020(6)
N4 0.0198(6) 0.0227(6) 0.0245(7) -0.0009(5) 0.0041(5) -0.0003(5)
C5 0.0207(7) 0.0205(7) 0.0230(7) -0.0014(6) 0.0012(6) -0.0034(6)
C6 0.0226(7) 0.0209(7) 0.0228(7) 0.0016(6) 0.0042(6) -0.0018(6)
C7 0.0246(7) 0.0227(7) 0.0245(8) 0.0018(6) 0.0055(6) -0.0005(6)
O7 0.0214(5) 0.0310(6) 0.0208(5) 0.0028(4) 0.0027(4) 0.0000(4)
C8 0.0210(7) 0.0351(8) 0.0270(8) 0.0037(7) 0.0033(6) 0.0005(7)
C9 0.0222(7) 0.0354(9) 0.0310(8) 0.0040(7) 0.0085(6) 0.0011(7)
C10 0.0261(8) 0.0266(8) 0.0238(8) 0.0021(6) 0.0057(6) -0.0003(6)
C11 0.0288(8) 0.0325(8) 0.0275(8) 0.0023(7) 0.0103(6) 0.0005(7)
C12 0.0350(9) 0.0311(8) 0.0227(8) 0.0007(6) 0.0078(6) -0.0014(7)
C13 0.0284(8) 0.0259(8) 0.0245(8) 0.0005(6) 0.0021(6) -0.0016(6)
C14 0.0247(7) 0.0235(7) 0.0256(8) 0.0001(6) 0.0056(6) -0.0021(6)
C15 0.0251(7) 0.0210(7) 0.0232(8) 0.0013(6) 0.0050(6) -0.0009(6)
C16 0.0285(8) 0.0325(8) 0.0284(8) 0.0066(7) 0.0085(6) 0.0008(7)
C17 0.0348(9) 0.0376(9) 0.0330(9) 0.0028(7) 0.0144(7) -0.0015(8)
C18 0.0245(7) 0.0229(7) 0.0261(8) 0.0006(6) 0.0039(6) 0.0018(6)
O1L 0.0412(8) 0.0856(13) 0.0634(10) 0.0122(9) 0.0267(8) 0.0011(8)
C1L 0.0343(10) 0.0533(12) 0.0526(13) 0.0021(10) 0.0098(9) 0.0038(9)
N2L 0.0310(7) 0.0322(7) 0.0369(8) 0.0010(6) 0.0104(6) 0.0010(6)
C3L 0.0368(10) 0.0371(10) 0.0461(11) -0.0007(8) 0.0048(8) -0.0001(8)
C4L 0.0536(12) 0.0362(10) 0.0433(11) 0.0015(8) 0.0191(9) 0.0039(9)
O1W 0.0262(6) 0.0418(7) 0.0283(6) 0.0040(5) 0.0035(5) 0.0018(6)
N1' 0.0227(6) 0.0282(7) 0.0238(7) 0.0003(6) 0.0040(5) -0.0004(5)
C2' 0.0217(7) 0.0249(8) 0.0239(8) -0.0042(6) 0.0038(6) -0.0022(6)
S3' 0.0312(2) 0.0244(2) 0.0231(2) 0.00097(14) -0.00114(16) -0.00001(15)

loop_
_atom_type_symbol
_atom_type_description
_atom_type_scat_dispersion_real
_atom_type_scat_dispersion_imag
_atom_type_scat_source
C C 0.0033 0.0016 'International Tables Vol C Tables 4.2.6.8 and 6.1.1.4'
H H 0.0000 0.0000 'International Tables Vol C Tables 4.2.6.8 and 6.1.1.4'
N N 0.0061 0.0033 'International Tables Vol C Tables 4.2.6.8 and 6.1.1.4'
O O 0.0106 0.0060 'International Tables Vol C Tables 4.2.6.8 and 6.1.1.4'
S S 0.1246 0.1234 'International Tables Vol C Tables 4.2.6.8 and 6.1.1.4'
Cu Cu 0.3201 1.2651 'International Tables Vol C Tables 4.2.6.8 and 6.1.1.4'

loop_
_geom_angle_atom_site_label_1
_geom_angle_atom_site_label_2
_geom_angle_atom_site_label_3
_geom_angle
_geom_angle_site_symmetry_3
O7 Cu1 N4 90.39(5) .
O7 Cu1 N1' 90.31(5) .
N4 Cu1 N1' 174.96(5) .
O7 Cu1 N1 164.89(5) .
N4 Cu1 N1 85.53(5) .
N1' Cu1 N1 92.52(5) .
O7 Cu1 S3' 98.68(4) 3_656
N4 Cu1 S3' 88.93(4) 3_656
N1' Cu1 S3' 95.89(4) 3_656
N1 Cu1 S3' 95.79(4) 3_656
C2 N1 C16 113.11(12) .
C2 N1 Cu1 105.97(9) .
C16 N1 Cu1 117.27(10) .
C2 N1 H1 107.1(13) .
C16 N1 H1 107.7(13) .
Cu1 N1 H1 104.9(12) .
N1 C2 C3 108.64(12) .
N1 C2 H2A 110.0 .
C3 C2 H2A 110.0 .
N1 C2 H2B 110.0 .
C3 C2 H2B 110.0 .
H2A C2 H2B 108.3 .
N4 C3 C2 107.63(12) .
N4 C3 H3A 110.2 .
C2 C3 H3A 110.2 .
N4 C3 H3B 110.2 .
C2 C3 H3B 110.2 .
H3A C3 H3B 108.5 .
C5 N4 C3 120.41(13) .
C5 N4 Cu1 127.75(10) .
C3 N4 Cu1 110.42(10) .
N4 C5 C6 120.92(13) .
N4 C5 C18 119.23(13) .
C6 C5 C18 119.48(13) .
C7 C6 C15 118.93(13) .
C7 C6 C5 120.19(13) .
C15 C6 C5 120.67(13) .
O7 C7 C6 125.40(13) .
O7 C7 C8 116.21(13) .
C6 C7 C8 118.34(14) .
C7 O7 Cu1 124.28(10) .
C9 C8 C7 121.99(15) .
C9 C8 H8 119.0 .
C7 C8 H8 119.0 .
C8 C9 C10 121.04(14) .
C8 C9 H9 119.5 .
C10 C9 H9 119.5 .
C15 C10 C11 120.27(14) .
C15 C10 C9 118.74(14) .
C11 C10 C9 120.98(14) .
C12 C11 C10 121.07(15) .
C12 C11 H11 119.5 .
C10 C11 H11 119.5 .
C11 C12 C13 119.39(15) .
C11 C12 H12 120.3 .
C13 C12 H12 120.3 .
C14 C13 C12 120.47(15) .
C14 C13 H13 119.8 .
C12 C13 H13 119.8 .
C13 C14 C15 122.03(14) .
C13 C14 H14 119.0 .
C15 C14 H14 119.0 .
C14 C15 C10 116.66(14) .
C14 C15 C6 123.24(13) .
C10 C15 C6 119.99(14) .
N1 C16 C17 114.43(14) .
N1 C16 H16A 108.7 .
C17 C16 H16A 108.7 .
N1 C16 H16B 108.7 .
C17 C16 H16B 108.7 .
H16A C16 H16B 107.6 .
C16 C17 H17A 109.5 .
C16 C17 H17B 109.5 .
H17A C17 H17B 109.5 .
C16 C17 H17C 109.5 .
H17A C17 H17C 109.5 .
H17B C17 H17C 109.5 .
C5 C18 H18A 109.5 .
C5 C18 H18B 109.5 .
H18A C18 H18B 109.5 .
C5 C18 H18C 109.5 .
H18A C18 H18C 109.5 .
H18B C18 H18C 109.5 .
O1L C1L N2L 126.5(2) .
O1L C1L H1L 116.8 .
N2L C1L H1L 116.8 .
C1L N2L C4L 122.06(18) .
C1L N2L C3L 121.08(17) .
C4L N2L C3L 116.70(15) .
N2L C3L H3LA 109.5 .
N2L C3L H3LB 109.5 .
H3LA C3L H3LB 109.5 .
N2L C3L H3LC 109.5 .
H3LA C3L H3LC 109.5 .
H3LB C3L H3LC 109.5 .
N2L C4L H4LA 109.5 .
N2L C4L H4LB 109.5 .
H4LA C4L H4LB 109.5 .
N2L C4L H4LC 109.5 .
H4LA C4L H4LC 109.5 .
H4LB C4L H4LC 109.5 .
H1W O1W H2W 104(2) .
C2' N1' Cu1 156.29(12) .
N1' C2' S3' 179.33(14) .
C2' S3' Cu1 102.55(5) 3_656

loop_
_geom_bond_atom_site_label_1
_geom_bond_atom_site_label_2
_geom_bond_distance
_geom_bond_site_symmetry_2
Cu1 O7 1.9317(10) .
Cu1 N4 1.9572(13) .
Cu1 N1' 1.9635(13) .
Cu1 N1 2.0456(13) .
Cu1 S3' 2.7730(4) 3_656
N1 C2 1.4744(19) .
N1 C16 1.487(2) .
N1 H1 0.84(2) .
C2 C3 1.513(2) .
C2 H2A 0.9900 .
C2 H2B 0.9900 .
C3 N4 1.4722(18) .
C3 H3A 0.9900 .
C3 H3B 0.9900 .
N4 C5 1.2999(19) .
C5 C6 1.465(2) .
C5 C18 1.512(2) .
C6 C7 1.409(2) .
C6 C15 1.454(2) .
C7 O7 1.3113(18) .
C7 C8 1.441(2) .
C8 C9 1.353(2) .
C8 H8 0.9500 .
C9 C10 1.426(2) .
C9 H9 0.9500 .
C10 C15 1.418(2) .
C10 C11 1.420(2) .
C11 C12 1.367(2) .
C11 H11 0.9500 .
C12 C13 1.400(2) .
C12 H12 0.9500 .
C13 C14 1.379(2) .
C13 H13 0.9500 .
C14 C15 1.417(2) .
C14 H14 0.9500 .
C16 C17 1.519(2) .
C16 H16A 0.9900 .
C16 H16B 0.9900 .
C17 H17A 0.9800 .
C17 H17B 0.9800 .
C17 H17C 0.9800 .
C18 H18A 0.9800 .
C18 H18B 0.9800 .
C18 H18C 0.9800 .
O1L C1L 1.221(3) .
C1L N2L 1.320(2) .
C1L H1L 0.9500 .
N2L C4L 1.452(2) .
N2L C3L 1.455(2) .
C3L H3LA 0.9800 .
C3L H3LB 0.9800 .
C3L H3LC 0.9800 .
C4L H4LA 0.9800 .
C4L H4LB 0.9800 .
C4L H4LC 0.9800 .
O1W H1W 0.79(3) .
O1W H2W 0.83(2) .
N1' C2' 1.163(2) .
C2' S3' 1.6366(16) .

loop_
_geom_hbond_atom_site_label_D
_geom_hbond_atom_site_label_H
_geom_hbond_atom_site_label_A
_geom_hbond_distance_DH
_geom_hbond_distance_HA
_geom_hbond_distance_DA
_geom_hbond_angle_DHA
_geom_hbond_site_symmetry_A
N1 H1 O1W 0.84(2) 2.33(2) 3.0763(19) 148.3(16) 3_666
O1W H1W O7 0.79(3) 2.11(3) 2.8663(17) 161(3) .
O1W H2W O1L 0.83(2) 1.97(3) 2.7971(19) 171(2) .

loop_
_geom_torsion_atom_site_label_1
_geom_torsion_atom_site_label_2
_geom_torsion_atom_site_label_3
_geom_torsion_atom_site_label_4
_geom_torsion
C16 N1 C2 C3 -170.62(13)
Cu1 N1 C2 C3 -40.81(14)
N1 C2 C3 N4 51.66(16)
C2 C3 N4 C5 156.07(13)
C2 C3 N4 Cu1 -36.47(14)
C3 N4 C5 C6 178.81(13)
Cu1 N4 C5 C6 13.7(2)
C3 N4 C5 C18 5.7(2)
Cu1 N4 C5 C18 -159.39(11)
N4 C5 C6 C7 -31.7(2)
C18 C5 C6 C7 141.40(15)
N4 C5 C6 C15 153.70(14)
C18 C5 C6 C15 -33.2(2)
C15 C6 C7 O7 -171.26(14)
C5 C6 C7 O7 14.0(2)
C15 C6 C7 C8 11.5(2)
C5 C6 C7 C8 -163.17(14)
C6 C7 O7 Cu1 20.2(2)
C8 C7 O7 Cu1 -162.53(11)
O7 C7 C8 C9 176.34(15)
C6 C7 C8 C9 -6.2(2)
C7 C8 C9 C10 -1.8(3)
C8 C9 C10 C15 4.0(2)
C8 C9 C10 C11 -174.46(16)
C15 C10 C11 C12 -1.8(2)
C9 C10 C11 C12 176.62(16)
C10 C11 C12 C13 -0.9(2)
C11 C12 C13 C14 1.5(2)
C12 C13 C14 C15 0.6(2)
C13 C14 C15 C10 -3.2(2)
C13 C14 C15 C6 -179.39(15)
C11 C10 C15 C14 3.8(2)
C9 C10 C15 C14 -174.74(15)
C11 C10 C15 C6 -179.92(14)
C9 C10 C15 C6 1.6(2)
C7 C6 C15 C14 166.64(15)
C5 C6 C15 C14 -18.7(2)
C7 C6 C15 C10 -9.4(2)
C5 C6 C15 C10 165.26(14)
C2 N1 C16 C17 -53.00(19)
Cu1 N1 C16 C17 -176.81(11)
O1L C1L N2L C4L 176.7(2)
O1L C1L N2L C3L 1.4(3)
